data_7020728
loop_
_publ_author_name
'Xu, Xiaofeng'
'Jia, Jiong'
'Sun, Hongjian'
'Liu, Yuxia'
'Xu, Wengang'
'Shi, Yujie'
'Zhang, Dongju'
'Li, Xiaoyan'

_publ_section_title
;
 Selective activation of C--F and C--H bonds with iron complexes, the
 relevant mechanism study by DFT calculations and study on the chemical
 properties of hydrido iron complex
;
_journal_issue 10
_journal_name_full 'Dalton Transactions'
_journal_page_first 3417
_journal_paper_doi 10.1039/c2dt31795h
_journal_volume 42
_journal_year 2013
_chemical_formula_moiety 'C22 H36 F2 Fe N P3'
_chemical_formula_sum 'C22 H36 F2 Fe N P3'
_chemical_formula_weight 501.28
_chemical_name_systematic
;
?
;
_space_group_IT_number 2
_symmetry_cell_setting triclinic
_symmetry_space_group_name_Hall '-P 1'
_symmetry_space_group_name_H-M 'P -1'
_atom_sites_solution_hydrogens constr
_atom_sites_solution_primary direct
_atom_sites_solution_secondary difmap
_audit_creation_method SHELXL-97
_cell_angle_alpha 66.927(11)
_cell_angle_beta 79.162(13)
_cell_angle_gamma 74.851(13)
_cell_formula_units_Z 2
_cell_length_a 9.300(7)
_cell_length_b 11.375(9)
_cell_length_c 13.620(10)
_cell_measurement_reflns_used 3400
_cell_measurement_temperature 273(2)
_cell_measurement_theta_max 28.19
_cell_measurement_theta_min 2.62
_cell_volume 1273.5(17)
_computing_cell_refinement 'Bruker SMART'
_computing_data_collection 'Bruker SMART'
_computing_data_reduction 'Bruker SAINT'
_computing_molecular_graphics 'Bruker SHELXTL'
_computing_publication_material 'Bruker SHELXTL'
_computing_structure_refinement 'SHELXL-97 (Sheldrick, 1997)'
_computing_structure_solution 'SHELXS-97 (Sheldrick, 1990)'
_diffrn_ambient_temperature 273(2)
_diffrn_measured_fraction_theta_full 0.989
_diffrn_measured_fraction_theta_max 0.989
_diffrn_measurement_device_type 'CCD area detector'
_diffrn_measurement_method 'phi and omega scans'
_diffrn_radiation_monochromator graphite
_diffrn_radiation_source 'fine-focus sealed tube'
_diffrn_radiation_type MoK\a
_diffrn_radiation_wavelength 0.71073
_diffrn_reflns_av_R_equivalents 0.0808
_diffrn_reflns_av_sigmaI/netI 0.0687
_diffrn_reflns_limit_h_max 11
_diffrn_reflns_limit_h_min -10
_diffrn_reflns_limit_k_max 13
_diffrn_reflns_limit_k_min -13
_diffrn_reflns_limit_l_max 14
_diffrn_reflns_limit_l_min -16
_diffrn_reflns_number 6552
_diffrn_reflns_theta_full 25.00
_diffrn_reflns_theta_max 25.00
_diffrn_reflns_theta_min 1.63
_exptl_absorpt_coefficient_mu 0.804
_exptl_absorpt_correction_T_max 0.9027
_exptl_absorpt_correction_T_min 0.8558
_exptl_absorpt_correction_type multi-scan
_exptl_absorpt_process_details '(SADABS; Bruker, 2001)'
_exptl_crystal_density_diffrn 1.307
_exptl_crystal_density_method 'not measured'
_exptl_crystal_F_000 528
_exptl_crystal_size_max 0.20
_exptl_crystal_size_mid 0.15
_exptl_crystal_size_min 0.13
_refine_diff_density_max 0.751
_refine_diff_density_min -0.756
_refine_diff_density_rms 0.077
_refine_ls_extinction_method none
_refine_ls_goodness_of_fit_ref 1.014
_refine_ls_hydrogen_treatment mixed
_refine_ls_matrix_type full
_refine_ls_number_parameters 275
_refine_ls_number_reflns 4435
_refine_ls_number_restraints 0
_refine_ls_restrained_S_all 1.014
_refine_ls_R_factor_all 0.0574
_refine_ls_R_factor_gt 0.0466
_refine_ls_shift/su_max 0.000
_refine_ls_shift/su_mean 0.000
_refine_ls_structure_factor_coef Fsqd
_refine_ls_weighting_details 'calc w=1/[\s^2^(Fo^2^)+(0.0783P)^2^+0.0000P] where P=(Fo^2^+2Fc^2^)/3'
_refine_ls_weighting_scheme calc
_refine_ls_wR_factor_gt 0.1216
_refine_ls_wR_factor_ref 0.1298
_reflns_number_gt 3568
_reflns_number_total 4435
_reflns_threshold_expression >2sigma(I)
_cod_data_source_file c2dt31795h.txt
_cod_data_source_block test2
_cod_depositor_comments
;
The following automatic conversions were performed:

'_symmetry_cell_setting' value 'Triclinic' changed to 'triclinic'
according to /home/saulius/struct/CIF-dictionaries/cif_core.dic
dictionary named 'cif_core.dic' version 2.4.2 from 2011-04-26.

Automatic conversion script
Id: cif_fix_values 1891 2012-01-12 08:04:46Z andrius 
;
_cod_original_sg_symbol_H-M 'P-1 '
_cod_database_code 7020728

loop_
_symmetry_equiv_pos_as_xyz
'x, y, z'
'-x, -y, -z'

loop_
_atom_site_label
_atom_site_type_symbol
_atom_site_fract_x
_atom_site_fract_y
_atom_site_fract_z
_atom_site_U_iso_or_equiv
_atom_site_adp_type
_atom_site_occupancy
_atom_site_symmetry_multiplicity
_atom_site_calc_flag
_atom_site_refinement_flags
C1 C 0.5469(3) 0.4381(3) 0.3202(2) 0.0374(7) Uani 1 1 d .
C2 C 0.4432(4) 0.3937(3) 0.4064(3) 0.0505(8) Uani 1 1 d .
C3 C 0.3324(5) 0.4732(4) 0.4466(4) 0.0683(11) Uani 1 1 d .
H3 H 0.2661 0.4379 0.5048 0.082 Uiso 1 1 calc R
C4 C 0.3205(5) 0.6059(4) 0.3998(4) 0.0691(11) Uani 1 1 d .
H4 H 0.2467 0.6615 0.4266 0.083 Uiso 1 1 calc R
C5 C 0.4181(5) 0.6560(4) 0.3133(3) 0.0706(12) Uani 1 1 d .
H5 H 0.4099 0.7458 0.2802 0.085 Uiso 1 1 calc R
C6 C 0.5284(4) 0.5721(3) 0.2759(3) 0.0527(9) Uani 1 1 d .
C7 C 0.6673(3) 0.3481(3) 0.2804(2) 0.0336(6) Uani 1 1 d .
C8 C 0.8239(3) 0.3383(3) 0.2796(2) 0.0373(7) Uani 1 1 d .
C9 C 0.8853(4) 0.4101(3) 0.3184(3) 0.0490(8) Uani 1 1 d .
H9 H 0.8226 0.4709 0.3456 0.059 Uiso 1 1 calc R
C10 C 1.0370(4) 0.3910(4) 0.3162(3) 0.0561(9) Uani 1 1 d .
H10 H 1.0780 0.4383 0.3420 0.067 Uiso 1 1 calc R
C11 C 1.1296(4) 0.2999(3) 0.2750(3) 0.0510(9) Uani 1 1 d .
H11 H 1.2329 0.2872 0.2728 0.061 Uiso 1 1 calc R
C12 C 1.0706(3) 0.2287(3) 0.2375(3) 0.0452(8) Uani 1 1 d .
H12 H 1.1364 0.1685 0.2109 0.054 Uiso 1 1 calc R
C13 C 0.9147(3) 0.2416(3) 0.2370(2) 0.0351(6) Uani 1 1 d .
C14 C 0.4874(4) 0.0111(3) 0.2654(3) 0.0566(9) Uani 1 1 d .
H14A H 0.4113 -0.0076 0.2382 0.085 Uiso 1 1 calc R
H14B H 0.4423 0.0731 0.2996 0.085 Uiso 1 1 calc R
H14C H 0.5373 -0.0680 0.3165 0.085 Uiso 1 1 calc R
C15 C 0.6730(5) -0.0451(4) 0.0927(3) 0.0668(11) Uani 1 1 d .
H15A H 0.7358 -0.1218 0.1372 0.100 Uiso 1 1 calc R
H15B H 0.7253 -0.0121 0.0231 0.100 Uiso 1 1 calc R
H15C H 0.5832 -0.0669 0.0860 0.100 Uiso 1 1 calc R
C16 C 0.4852(4) 0.2033(3) 0.0655(3) 0.0571(9) Uani 1 1 d .
H16A H 0.5339 0.2414 -0.0047 0.086 Uiso 1 1 calc R
H16B H 0.4396 0.2703 0.0946 0.086 Uiso 1 1 calc R
H16C H 0.4098 0.1626 0.0607 0.086 Uiso 1 1 calc R
C17 C 0.7366(4) -0.0165(4) 0.4592(3) 0.0559(9) Uani 1 1 d .
H17A H 0.7731 -0.0934 0.5182 0.084 Uiso 1 1 calc R
H17B H 0.6351 -0.0145 0.4523 0.084 Uiso 1 1 calc R
H17C H 0.7406 0.0597 0.4721 0.084 Uiso 1 1 calc R
C18 C 0.8532(5) -0.1835(3) 0.3413(3) 0.0590(10) Uani 1 1 d .
H18A H 0.9216 -0.2018 0.2844 0.089 Uiso 1 1 calc R
H18B H 0.7543 -0.1875 0.3335 0.089 Uiso 1 1 calc R
H18C H 0.8836 -0.2470 0.4090 0.089 Uiso 1 1 calc R
C19 C 1.0388(4) -0.0599(3) 0.3807(3) 0.0602(10) Uani 1 1 d .
H19A H 1.0562 0.0132 0.3919 0.090 Uiso 1 1 calc R
H19B H 1.1130 -0.0805 0.3273 0.090 Uiso 1 1 calc R
H19C H 1.0447 -0.1340 0.4467 0.090 Uiso 1 1 calc R
C20 C 1.0363(4) 0.3230(4) -0.0109(3) 0.0589(10) Uani 1 1 d .
H20A H 1.0449 0.3763 -0.0857 0.088 Uiso 1 1 calc R
H20B H 1.1128 0.2448 0.0023 0.088 Uiso 1 1 calc R
H20C H 1.0479 0.3706 0.0308 0.088 Uiso 1 1 calc R
C21 C 0.8529(5) 0.2279(4) -0.0854(3) 0.0679(11) Uani 1 1 d .
H21A H 0.7536 0.2209 -0.0892 0.102 Uiso 1 1 calc R
H21B H 0.9196 0.1446 -0.0743 0.102 Uiso 1 1 calc R
H21C H 0.8858 0.2911 -0.1513 0.102 Uiso 1 1 calc R
C22 C 0.7337(4) 0.4440(3) -0.0178(3) 0.0640(11) Uani 1 1 d .
H22A H 0.7306 0.4848 0.0326 0.096 Uiso 1 1 calc R
H22B H 0.6343 0.4378 -0.0221 0.096 Uiso 1 1 calc R
H22C H 0.7740 0.4953 -0.0871 0.096 Uiso 1 1 calc R
F1 F 0.4555(3) 0.2632(2) 0.4553(2) 0.0920(9) Uani 1 1 d .
F2 F 0.6229(3) 0.6239(2) 0.1901(2) 0.0942(9) Uani 1 1 d .
Fe1 Fe 0.79777(4) 0.15269(4) 0.19157(3) 0.03090(15) Uani 1 1 d .
H1 H 0.921(4) 0.078(3) 0.149(3) 0.059(10) Uiso 1 1 d .
N1 N 0.6377(3) 0.2663(2) 0.24412(18) 0.0332(5) Uani 1 1 d .
H2 H 0.5463 0.2634 0.2439 0.040 Uiso 1 1 calc R
P1 P 0.62447(9) 0.07963(8) 0.15359(7) 0.0403(2) Uani 1 1 d .
P2 P 0.85314(9) -0.01908(7) 0.33561(6) 0.0379(2) Uani 1 1 d .
P3 P 0.85244(9) 0.27995(8) 0.02679(6) 0.0411(2) Uani 1 1 d .

loop_
_atom_site_aniso_label
_atom_site_aniso_U_11
_atom_site_aniso_U_22
_atom_site_aniso_U_33
_atom_site_aniso_U_23
_atom_site_aniso_U_13
_atom_site_aniso_U_12
C1 0.0403(17) 0.0330(15) 0.0389(16) -0.0176(13) -0.0026(13) -0.0014(13)
C2 0.053(2) 0.0383(17) 0.062(2) -0.0263(16) 0.0125(16) -0.0120(15)
C3 0.063(3) 0.067(3) 0.080(3) -0.045(2) 0.022(2) -0.012(2)
C4 0.065(3) 0.060(2) 0.087(3) -0.049(2) -0.002(2) 0.012(2)
C5 0.093(3) 0.0377(19) 0.074(3) -0.022(2) -0.017(2) 0.009(2)
C6 0.071(2) 0.0381(17) 0.0422(19) -0.0127(15) 0.0021(17) -0.0073(17)
C7 0.0404(17) 0.0304(14) 0.0295(14) -0.0134(12) 0.0013(12) -0.0057(13)
C8 0.0428(18) 0.0343(15) 0.0331(16) -0.0116(13) -0.0001(13) -0.0088(13)
C9 0.058(2) 0.0522(19) 0.0426(19) -0.0216(16) -0.0022(16) -0.0165(17)
C10 0.061(2) 0.064(2) 0.050(2) -0.0146(18) -0.0106(17) -0.031(2)
C11 0.0403(19) 0.057(2) 0.050(2) -0.0054(17) -0.0074(15) -0.0191(17)
C12 0.0336(17) 0.0450(17) 0.0501(19) -0.0118(15) -0.0028(14) -0.0065(14)
C13 0.0356(16) 0.0331(15) 0.0318(15) -0.0081(12) 0.0003(12) -0.0077(13)
C14 0.044(2) 0.051(2) 0.073(3) -0.0209(19) -0.0035(18) -0.0112(17)
C15 0.082(3) 0.055(2) 0.081(3) -0.047(2) -0.020(2) 0.000(2)
C16 0.052(2) 0.058(2) 0.064(2) -0.0269(19) -0.0169(18) -0.0002(18)
C17 0.060(2) 0.059(2) 0.0355(18) -0.0107(16) 0.0010(16) -0.0043(18)
C18 0.068(2) 0.0335(16) 0.064(2) -0.0110(16) -0.0025(19) -0.0040(17)
C19 0.052(2) 0.049(2) 0.062(2) -0.0035(18) -0.0184(18) 0.0003(17)
C20 0.053(2) 0.064(2) 0.046(2) -0.0115(18) 0.0109(16) -0.0124(18)
C21 0.075(3) 0.085(3) 0.039(2) -0.028(2) 0.0027(18) -0.007(2)
C22 0.061(2) 0.0436(19) 0.055(2) 0.0019(17) 0.0017(18) 0.0051(18)
F1 0.106(2) 0.0489(13) 0.1016(19) -0.0293(13) 0.0522(16) -0.0252(13)
F2 0.132(2) 0.0474(12) 0.0731(17) -0.0070(12) 0.0208(16) -0.0141(14)
Fe1 0.0312(3) 0.0283(2) 0.0305(2) -0.01261(18) -0.00014(17) -0.00065(17)
N1 0.0307(13) 0.0319(12) 0.0366(13) -0.0157(11) -0.0005(10) -0.0027(10)
P1 0.0411(5) 0.0368(4) 0.0478(5) -0.0232(4) -0.0077(4) -0.0009(4)
P2 0.0374(5) 0.0325(4) 0.0361(4) -0.0088(3) -0.0029(3) -0.0008(3)
P3 0.0412(5) 0.0395(4) 0.0326(4) -0.0110(3) 0.0027(3) 0.0005(4)

loop_
_atom_type_symbol
_atom_type_description
_atom_type_scat_dispersion_real
_atom_type_scat_dispersion_imag
_atom_type_scat_source
C C 0.0033 0.0016 'International Tables Vol C Tables 4.2.6.8 and 6.1.1.4'
H H 0.0000 0.0000 'International Tables Vol C Tables 4.2.6.8 and 6.1.1.4'
N N 0.0061 0.0033 'International Tables Vol C Tables 4.2.6.8 and 6.1.1.4'
F F 0.0171 0.0103 'International Tables Vol C Tables 4.2.6.8 and 6.1.1.4'
P P 0.1023 0.0942 'International Tables Vol C Tables 4.2.6.8 and 6.1.1.4'
Fe Fe 0.3463 0.8444 'International Tables Vol C Tables 4.2.6.8 and 6.1.1.4'

loop_
_geom_angle_atom_site_label_1
_geom_angle_atom_site_label_2
_geom_angle_atom_site_label_3
_geom_angle
C6 C1 C2 114.1(3)
C6 C1 C7 123.4(3)
C2 C1 C7 122.5(3)
F1 C2 C3 118.1(3)
F1 C2 C1 117.6(3)
C3 C2 C1 124.3(3)
C2 C3 C4 118.9(4)
C2 C3 H3 120.5
C4 C3 H3 120.5
C5 C4 C3 119.6(4)
C5 C4 H4 120.2
C3 C4 H4 120.2
C4 C5 C6 119.4(3)
C4 C5 H5 120.3
C6 C5 H5 120.3
F2 C6 C5 118.3(3)
F2 C6 C1 118.1(3)
C5 C6 C1 123.6(3)
N1 C7 C8 113.5(2)
N1 C7 C1 122.0(3)
C8 C7 C1 124.5(3)
C9 C8 C7 124.9(3)
C9 C8 C13 122.8(3)
C7 C8 C13 112.2(3)
C10 C9 C8 120.2(3)
C10 C9 H9 119.9
C8 C9 H9 119.9
C9 C10 C11 119.3(3)
C9 C10 H10 120.3
C11 C10 H10 120.3
C12 C11 C10 120.9(3)
C12 C11 H11 119.5
C10 C11 H11 119.5
C11 C12 C13 123.6(3)
C11 C12 H12 118.2
C13 C12 H12 118.2
C12 C13 C8 113.1(3)
C12 C13 Fe1 132.9(2)
C8 C13 Fe1 114.0(2)
P1 C14 H14A 109.5
P1 C14 H14B 109.5
H14A C14 H14B 109.5
P1 C14 H14C 109.5
H14A C14 H14C 109.5
H14B C14 H14C 109.5
P1 C15 H15A 109.5
P1 C15 H15B 109.5
H15A C15 H15B 109.5
P1 C15 H15C 109.5
H15A C15 H15C 109.5
H15B C15 H15C 109.5
P1 C16 H16A 109.5
P1 C16 H16B 109.5
H16A C16 H16B 109.5
P1 C16 H16C 109.5
H16A C16 H16C 109.5
H16B C16 H16C 109.5
P2 C17 H17A 109.5
P2 C17 H17B 109.5
H17A C17 H17B 109.5
P2 C17 H17C 109.5
H17A C17 H17C 109.5
H17B C17 H17C 109.5
P2 C18 H18A 109.5
P2 C18 H18B 109.5
H18A C18 H18B 109.5
P2 C18 H18C 109.5
H18A C18 H18C 109.5
H18B C18 H18C 109.5
P2 C19 H19A 109.5
P2 C19 H19B 109.5
H19A C19 H19B 109.5
P2 C19 H19C 109.5
H19A C19 H19C 109.5
H19B C19 H19C 109.5
P3 C20 H20A 109.5
P3 C20 H20B 109.5
H20A C20 H20B 109.5
P3 C20 H20C 109.5
H20A C20 H20C 109.5
H20B C20 H20C 109.5
P3 C21 H21A 109.5
P3 C21 H21B 109.5
H21A C21 H21B 109.5
P3 C21 H21C 109.5
H21A C21 H21C 109.5
H21B C21 H21C 109.5
P3 C22 H22A 109.5
P3 C22 H22B 109.5
H22A C22 H22B 109.5
P3 C22 H22C 109.5
H22A C22 H22C 109.5
H22B C22 H22C 109.5
N1 Fe1 C13 79.79(12)
N1 Fe1 P2 103.54(9)
C13 Fe1 P2 88.09(10)
N1 Fe1 P3 102.56(8)
C13 Fe1 P3 86.89(10)
P2 Fe1 P3 152.07(4)
N1 Fe1 P1 87.75(9)
C13 Fe1 P1 167.54(9)
P2 Fe1 P1 94.71(6)
P3 Fe1 P1 96.08(6)
N1 Fe1 H1 175.5(13)
C13 Fe1 H1 97.0(13)
P2 Fe1 H1 79.4(13)
P3 Fe1 H1 74.0(13)
P1 Fe1 H1 95.4(13)
C7 N1 Fe1 120.5(2)
C7 N1 H2 119.8
Fe1 N1 H2 119.8
C15 P1 C16 100.73(18)
C15 P1 C14 100.48(19)
C16 P1 C14 95.98(19)
C15 P1 Fe1 121.95(15)
C16 P1 Fe1 116.48(13)
C14 P1 Fe1 116.82(13)
C19 P2 C17 100.07(19)
C19 P2 C18 96.25(18)
C17 P2 C18 101.01(18)
C19 P2 Fe1 118.88(12)
C17 P2 Fe1 115.82(13)
C18 P2 Fe1 120.85(13)
C20 P3 C22 99.46(19)
C20 P3 C21 97.29(19)
C22 P3 C21 101.4(2)
C20 P3 Fe1 119.16(12)
C22 P3 Fe1 115.91(13)
C21 P3 Fe1 119.79(15)

loop_
_geom_bond_atom_site_label_1
_geom_bond_atom_site_label_2
_geom_bond_distance
C1 C6 1.377(4)
C1 C2 1.389(5)
C1 C7 1.484(4)
C2 F1 1.350(4)
C2 C3 1.367(5)
C3 C4 1.371(6)
C3 H3 0.9300
C4 C5 1.371(6)
C4 H4 0.9300
C5 C6 1.377(5)
C5 H5 0.9300
C6 F2 1.352(4)
C7 N1 1.315(4)
C7 C8 1.430(4)
C8 C9 1.402(4)
C8 C13 1.446(4)
C9 C10 1.366(5)
C9 H9 0.9300
C10 C11 1.392(5)
C10 H10 0.9300
C11 C12 1.371(5)
C11 H11 0.9300
C12 C13 1.420(4)
C12 H12 0.9300
C13 Fe1 1.977(3)
C14 P1 1.847(4)
C14 H14A 0.9600
C14 H14B 0.9600
C14 H14C 0.9600
C15 P1 1.830(4)
C15 H15A 0.9600
C15 H15B 0.9600
C15 H15C 0.9600
C16 P1 1.846(3)
C16 H16A 0.9600
C16 H16B 0.9600
C16 H16C 0.9600
C17 P2 1.829(4)
C17 H17A 0.9600
C17 H17B 0.9600
C17 H17C 0.9600
C18 P2 1.841(4)
C18 H18A 0.9600
C18 H18B 0.9600
C18 H18C 0.9600
C19 P2 1.825(4)
C19 H19A 0.9600
C19 H19B 0.9600
C19 H19C 0.9600
C20 P3 1.827(4)
C20 H20A 0.9600
C20 H20B 0.9600
C20 H20C 0.9600
C21 P3 1.841(4)
C21 H21A 0.9600
C21 H21B 0.9600
C21 H21C 0.9600
C22 P3 1.832(3)
C22 H22A 0.9600
C22 H22B 0.9600
C22 H22C 0.9600
Fe1 N1 1.928(2)
Fe1 P2 2.1866(14)
Fe1 P3 2.1908(16)
Fe1 P1 2.2150(15)
Fe1 H1 1.42(3)
N1 H2 0.8600
